data_1544870
loop_
_publ_author_name
'Itoh, H.'
'Nishi, F.'
'Kuribayashi, T.'
'Kudoh, Y.'

_publ_section_title
;
 Orientational ordering of three SiO4 tetrahedra in alpha'L-Ca1.5Sr0.5SiO4
 that satisfies bond-valence requirements and avoids O-O replusion
;
_journal_name_full 'Journal of Mineralogical and Petrological Sciences'
_journal_page_first 234
_journal_page_last 240
_journal_volume 104
_journal_year 2009
_chemical_formula_sum 'Ca1.55 O4 Si Sr0.45'
_chemical_name_common Ca1.55Sr0.45SiO4
_chemical_name_mineral 'alpha'L form of Ca1.55Sr0.45SiO4'
_space_group_IT_number 33
_space_group_name_H-M_alt 'P n a 21'
_symmetry_space_group_name_Hall 'P 2c -2n'
_symmetry_space_group_name_H-M 'P n a 21'
_cell_angle_alpha 90
_cell_angle_beta 90
_cell_angle_gamma 90
_cell_formula_units_Z 12
_cell_length_a 20.522(3)
_cell_length_b 9.339(4)
_cell_length_c 5.558(2)
_cell_volume 1065.2(6)
_cod_data_source_file alphaL-Ca1.55Sr0.45SiO4.cif
_cod_data_source_block a'L-CaSrSiO4
_cod_original_formula_sum 'Ca1.55 Sr0.45 Si O4'
_cod_database_code 1544870

loop_
_space_group_symop_operation_xyz
'x, y, z'
'-x, -y, z+1/2'
'x+1/2, -y+1/2, z'
'-x+1/2, y+1/2, z+1/2'

loop_
_atom_site_label
_atom_site_occupancy
_atom_site_fract_x
_atom_site_fract_y
_atom_site_fract_z
_atom_site_adp_type
_atom_site_B_iso_or_equiv
_atom_site_type_symbol
M11 0.6000 0.2791(2) 0.0733(7) 0.2632(10) Biso 1.320000 Ca
M11 0.4000 0.2791(2) 0.0733(7) 0.2632(10) Biso 1.320000 Sr
M12 0.6300 0.6103(2) 0.0797(4) 0.2386(9) Biso 0.500000 Ca
M12 0.3700 0.6103(2) 0.0797(4) 0.2386(9) Biso 0.500000 Sr
M13 0.5800 0.9459(2) 0.0714(4) 0.2124(10) Biso 0.610000 Ca
M13 0.4200 0.9459(2) 0.0714(4) 0.2124(10) Biso 0.610000 Sr
M21 0.8900 0.9969(2) 0.7018(5) 0.2160(7) Biso 0.800000 Ca
M21 0.1100 0.9969(2) 0.7018(5) 0.2160(7) Biso 0.800000 Sr
M22 0.9600 0.3316(2) 0.7039(7) 0.2531(8) Biso 0.750000 Ca
M22 0.0400 0.3316(2) 0.7039(7) 0.2531(8) Biso 0.750000 Sr
M23 1.0 0.6646(2) 0.7026(7) 0.270000 Biso 0.340000 Ca
Si1 1.0 0.0952(4) 0.0851(8) 0.2203(14) Biso 0.510000 Si
Si2 1.0 0.4266(4) 0.0860(8) 0.2532(13) Biso 0.250000 Si
Si3 1.0 0.7584(4) 0.0832(9) 0.2651(13) Biso 0.490000 Si
O11 1.0 0.1712(7) 0.0489(18) 0.201(3) Biso 1.080000 O
O12 1.0 0.5030(8) 0.052(3) 0.324(3) Biso 0.950000 O
O13 1.0 0.8308(7) 0.054(2) 0.185(3) Biso 1.040000 O
O21 1.0 0.0519(7) 0.9333(18) 0.211(4) Biso 1.700000 O
O22 1.0 0.3878(7) 0.9411(17) 0.193(3) Biso 1.140000 O
O23 1.0 0.7214(7) 0.934(2) 0.336(3) Biso 0.700000 O
O31 1.0 0.0752(9) 0.183(3) -0.001(4) Biso 1.480000 O
O32 1.0 0.4213(7) 0.199(2) 0.028(3) Biso 0.890000 O
O33 1.0 0.7207(8) 0.1368(18) 0.021(3) Biso 1.390000 O
O41 1.0 0.0763(7) 0.1639(15) 0.469(3) Biso 0.650000 O
O42 1.0 0.3924(7) 0.1585(16) 0.494(3) Biso 0.280000 O
O43 1.0 0.7453(7) 0.2041(18) 0.475(3) Biso 0.490000 O
